data_1571164
loop_
_publ_author_name
'Budzianowski, Armand'
'Pet&#x159;i&#x10d;ek, Vaclav'
'Katrusiak, Andrzej'

_publ_section_title
;
 Metal-free enantiomorphic perovskite
 [dabcoH<sub>2</sub>]<sup>2+</sup>[H<sub>3</sub>O]<sup>+</sup>Br<sup>-</sup>
 <sub>3</sub> and its one-dimensional polar polymorph.
;
_journal_coeditor_code CT5016
_journal_issue 'Pt 5'
_journal_name_full IUCrJ
_journal_page_first 544
_journal_page_last 550
_journal_paper_doi 10.1107/S2052252522006406
_journal_volume 9
_journal_year 2022
_chemical_absolute_configuration ad
_chemical_formula_moiety 'C6 H14 N2, 3(Br), H3 O'
_chemical_formula_sum 'C6 H17 Br3 N2 O'
_chemical_formula_weight 372.94
_space_group_crystal_system trigonal
_space_group_IT_number 154
_space_group_name_Hall 'P 32 2"'
_space_group_name_H-M_alt 'P 32 2 1'
_atom_sites_solution_hydrogens mixed
_atom_sites_solution_primary direct
_audit_creation_method SHELXL-2016/6
_audit_update_record
;
2022-04-20 deposited with the CCDC. 2022-05-18 downloaded from the CCDC.
;
_cell_angle_alpha 90
_cell_angle_beta 90
_cell_angle_gamma 120
_cell_formula_units_Z 6
_cell_length_a 9.5838(3)
_cell_length_b 9.5838(3)
_cell_length_c 23.2270(8)
_cell_measurement_reflns_used 3200
_cell_measurement_temperature 296(2)
_cell_measurement_theta_max 25.3070
_cell_measurement_theta_min 3.0150
_cell_volume 1847.56(10)
_computing_cell_refinement 'CrysAlisPro 1.171.40.57a (Rigaku OD, 2019)'
_computing_data_collection
;
CrysAlis Version 1.171.13 beta (release 14.11.2003 CrysAlis171 VC++)
;
_computing_data_reduction 'CrysAlisPro 1.171.40.57a (Rigaku OD, 2019)'
_computing_molecular_graphics
;
X-Seed (Barbour, 2001) 
ShelXle (Hubschle et al., 2011)
VESTA ( Momma & Izumi, 2011)
;
_computing_structure_refinement
;
SHELXL-2016/6 (Sheldrick, 2016)
JANA2006
;
_computing_structure_solution
;
SHELXS-2013/1 (Sheldrick, 1990)
JANA2006
;
_diffrn_ambient_temperature 296(2)
_diffrn_detector 'CCD plate'
_diffrn_detector_area_resol_mean 8.1929
_diffrn_detector_type 'Sapphire2, large Be window'
_diffrn_measured_fraction_theta_full 1.000
_diffrn_measured_fraction_theta_max 0.955
_diffrn_measurement_device 'four-circle diffractometer'
_diffrn_measurement_device_type 'Xcalibur, Sapphire2, large Be window'
_diffrn_radiation_monochromator graphite
_diffrn_radiation_probe x-ray
_diffrn_radiation_type 'Mo K\a'
_diffrn_radiation_wavelength 0.71073
_diffrn_reflns_av_R_equivalents 0.0526
_diffrn_reflns_av_unetI/netI 0.0453
_diffrn_reflns_Laue_measured_fraction_full 1.000
_diffrn_reflns_Laue_measured_fraction_max 0.955
_diffrn_reflns_limit_h_max 12
_diffrn_reflns_limit_h_min -13
_diffrn_reflns_limit_k_max 12
_diffrn_reflns_limit_k_min -9
_diffrn_reflns_limit_l_max 30
_diffrn_reflns_limit_l_min -31
_diffrn_reflns_number 14765
_diffrn_reflns_point_group_measured_fraction_full 1.000
_diffrn_reflns_point_group_measured_fraction_max 0.937
_diffrn_reflns_theta_full 25.242
_diffrn_reflns_theta_max 29.253
_diffrn_reflns_theta_min 2.454
_diffrn_source 'fine-focus sealed X-ray tube'
_diffrn_source_type 'Enhance (Mo) X-ray Source'
_exptl_absorpt_coefficient_mu 9.792
_exptl_absorpt_correction_T_max 0.985
_exptl_absorpt_correction_T_min 0.956
_exptl_absorpt_correction_type analytical
_exptl_absorpt_process_details
;
CrysAlisPro 1.171.40.57a (Rigaku Oxford Diffraction, 2019)
Analytical numeric absorption correction using a multifaceted crystal
   model based on expressions derived by R.C. Clark & J.S. Reid.
(Clark, R. C. & Reid, J. S. (1995). Acta Cryst. A51, 887-897)
Empirical absorption correction using spherical harmonics,
 implemented in SCALE3 ABSPACK scaling algorithm.
;
_exptl_crystal_colour 'clear colourless'
_exptl_crystal_density_diffrn 2.011
_exptl_crystal_description block
_exptl_crystal_F_000 1080
_exptl_crystal_size_max 0.100
_exptl_crystal_size_mid 0.100
_exptl_crystal_size_min 0.100
_refine_diff_density_max 0.548
_refine_diff_density_min -0.607
_refine_diff_density_rms 0.098
_refine_ls_abs_structure_details
;
 Flack x determined using 737 quotients [(I+)-(I-)]/[(I+)+(I-)]
 (Parsons, Flack and Wagner, Acta Cryst. B69 (2013) 249-259).
;
_refine_ls_abs_structure_Flack 0.005(15)
_refine_ls_extinction_method none
_refine_ls_goodness_of_fit_ref 1.080
_refine_ls_hydrogen_treatment mixed
_refine_ls_matrix_type full
_refine_ls_number_parameters 201
_refine_ls_number_reflns 3159
_refine_ls_number_restraints 84
_refine_ls_restrained_S_all 1.070
_refine_ls_R_factor_all 0.0705
_refine_ls_R_factor_gt 0.0415
_refine_ls_shift/su_max 0.001
_refine_ls_shift/su_mean 0.000
_refine_ls_structure_factor_coef Fsqd
_refine_ls_weighting_details 'w=1/[\s^2^(Fo^2^)+(0.0200P)^2^+0.7694P] where P=(Fo^2^+2Fc^2^)/3'
_refine_ls_weighting_scheme calc
_refine_ls_wR_factor_gt 0.0652
_refine_ls_wR_factor_ref 0.0740
_reflns_Friedel_coverage 0.687
_reflns_Friedel_fraction_full 1.000
_reflns_Friedel_fraction_max 0.912
_reflns_number_gt 2323
_reflns_number_total 3159
_reflns_threshold_expression 'I > 2\s(I)'
_cod_data_source_file ct5016.cif
_cod_data_source_block dhbr1af_41001
_cod_original_cell_volume 1847.56(13)
_cod_database_code 1571164
_shelx_shelxl_version_number 2016/6
_shelx_space_group_comment
;
The symmetry employed for this shelxl refinement is uniquely defined
by the following loop, which should always be used as a source of
symmetry information in preference to the above space-group names.
They are only intended as comments.
;
_shelx_estimated_absorpt_t_min 0.441
_shelx_estimated_absorpt_t_max 0.441

loop_
_space_group_symop_operation_xyz
'x, y, z'
'-y, x-y, z+2/3'
'-x+y, -x, z+1/3'
'x-y, -y, -z+1/3'
'-x, -x+y, -z+2/3'
'y, x, -z'

loop_
_atom_site_label
_atom_site_type_symbol
_atom_site_fract_x
_atom_site_fract_y
_atom_site_fract_z
_atom_site_U_iso_or_equiv
_atom_site_adp_type
_atom_site_occupancy
_atom_site_site_symmetry_order
_atom_site_calc_flag
_atom_site_refinement_flags_posn
_atom_site_refinement_flags_adp
_atom_site_refinement_flags_occupancy
_atom_site_disorder_assembly
_atom_site_disorder_group
Br1A Br 0.14646(8) 0.47635(9) 0.41669(3) 0.04436(19) Uani 1 1 d D . . . .
Br2A Br 0.03007(9) 0.20114(9) 0.09569(3) 0.0434(2) Uani 1 1 d . . . . .
Br3A Br 0.64491(9) 0.53260(9) 0.40619(3) 0.0431(2) Uani 1 1 d . . . . .
O2W O 1.000000 0.6615(7) 0.333333 0.069(3) Uani 1 2 d DS T P . .
H21W H 0.961(10) 0.573(4) 0.318(3) 0.083 Uiso 0.5 1 d D U P . .
H22W H 0.953(5) 0.704(5) 0.319(2) 0.083 Uiso 0.5 1 d D U P . .
H23W H 1.092(3) 0.715(8) 0.321(3) 0.083 Uiso 0.5 1 d D U P . .
O1W O 0.3328(7) 0.3328(7) 0.500000 0.072(3) Uani 1 2 d DS T P . .
H11W H 0.398(6) 0.404(4) 0.5211(18) 0.086 Uiso 0.5 1 d D U P . .
H12W H 0.313(5) 0.376(5) 0.4734(17) 0.086 Uiso 0.5 1 d D U P . .
H13W H 0.250(3) 0.280(7) 0.5184(19) 0.086 Uiso 0.5 1 d D U P . .
N1A N 0.2147(19) 0.292(2) 0.2188(7) 0.047(4) Uani 0.54(2) 1 d D U P A 1
H1A H 0.120326 0.249251 0.193511 0.056 Uiso 0.54(2) 1 calc R U P A 1
N2A N 0.4474(19) 0.4055(19) 0.2864(7) 0.041(4) Uani 0.54(2) 1 d D U P A 1
H2A H 0.540795 0.449120 0.312218 0.050 Uiso 0.54(2) 1 calc R U P A 1
C1A C 0.1656(19) 0.213(2) 0.2777(11) 0.060(7) Uani 0.54(2) 1 d D U P A 1
H11A H 0.097958 0.247409 0.296999 0.072 Uiso 0.54(2) 1 calc R U P A 1
H12A H 0.104691 0.096914 0.273575 0.072 Uiso 0.54(2) 1 calc R U P A 1
C2A C 0.315(3) 0.262(3) 0.3126(7) 0.056(5) Uani 0.54(2) 1 d D U P A 1
H21A H 0.298666 0.284010 0.351993 0.067 Uiso 0.54(2) 1 calc R U P A 1
H22A H 0.339590 0.174943 0.313010 0.067 Uiso 0.54(2) 1 calc R U P A 1
C3A C 0.339(3) 0.258(3) 0.1933(7) 0.069(7) Uani 0.54(2) 1 d D U P A 1
H31A H 0.359083 0.290642 0.153211 0.083 Uiso 0.54(2) 1 calc R U P A 1
H32A H 0.305404 0.144716 0.196076 0.083 Uiso 0.54(2) 1 calc R U P A 1
C4A C 0.4919(19) 0.361(2) 0.2301(11) 0.053(6) Uani 0.54(2) 1 d D U P A 1
H41A H 0.546263 0.300017 0.237262 0.063 Uiso 0.54(2) 1 calc R U P A 1
H42A H 0.565359 0.457734 0.209188 0.063 Uiso 0.54(2) 1 calc R U P A 1
C5A C 0.289(3) 0.475(2) 0.2254(12) 0.065(9) Uani 0.54(2) 1 d D U P A 1
H51A H 0.347941 0.529602 0.190892 0.077 Uiso 0.54(2) 1 calc R U P A 1
H51B H 0.204493 0.501672 0.231345 0.077 Uiso 0.54(2) 1 calc R U P A 1
C6A C 0.401(4) 0.529(3) 0.2769(13) 0.045(7) Uani 0.54(2) 1 d D U P A 1
H61A H 0.496260 0.632526 0.269325 0.054 Uiso 0.54(2) 1 calc R U P A 1
H62A H 0.347565 0.538912 0.310694 0.054 Uiso 0.54(2) 1 calc R U P A 1
N1B N 0.290(2) 0.3273(18) 0.2004(6) 0.036(4) Uani 0.46(2) 1 d D U P A 2
H1B H 0.248456 0.304912 0.160888 0.043 Uiso 0.46(2) 1 calc R U P A 2
N2B N 0.386(2) 0.383(2) 0.3020(7) 0.032(4) Uani 0.46(2) 1 d D U P A 2
H2B H 0.425369 0.405904 0.341768 0.039 Uiso 0.46(2) 1 calc R U P A 2
C1B C 0.177(2) 0.188(2) 0.2390(10) 0.046(6) Uani 0.46(2) 1 d D U P A 2
H11B H 0.184309 0.093376 0.230003 0.056 Uiso 0.46(2) 1 calc R U P A 2
H12B H 0.066254 0.162580 0.232698 0.056 Uiso 0.46(2) 1 calc R U P A 2
C2B C 0.224(3) 0.237(3) 0.3014(9) 0.044(6) Uani 0.46(2) 1 d D U P A 2
H21B H 0.146575 0.259385 0.319827 0.053 Uiso 0.46(2) 1 calc R U P A 2
H22B H 0.226435 0.150516 0.322256 0.053 Uiso 0.46(2) 1 calc R U P A 2
C3B C 0.450(3) 0.341(3) 0.2019(8) 0.048(6) Uani 0.46(2) 1 d D U P A 2
H31B H 0.527807 0.438403 0.182104 0.058 Uiso 0.46(2) 1 calc R U P A 2
H32B H 0.446256 0.249201 0.183365 0.058 Uiso 0.46(2) 1 calc R U P A 2
C4B C 0.496(2) 0.349(3) 0.2669(9) 0.041(5) Uani 0.46(2) 1 d D U P A 2
H41B H 0.485626 0.246908 0.278565 0.049 Uiso 0.46(2) 1 calc R U P A 2
H42B H 0.606662 0.432909 0.272761 0.049 Uiso 0.46(2) 1 calc R U P A 2
C5B C 0.287(2) 0.477(2) 0.2227(10) 0.026(5) Uani 0.46(2) 1 d D U P A 2
H1 H 0.338318 0.564642 0.195196 0.031 Uiso 0.46(2) 1 calc R U P A 2
H52B H 0.177153 0.453127 0.228704 0.031 Uiso 0.46(2) 1 calc R U P A 2
C6B C 0.379(4) 0.523(3) 0.2789(11) 0.031(6) Uani 0.46(2) 1 d D U P A 2
H61B H 0.487004 0.611957 0.272742 0.037 Uiso 0.46(2) 1 calc R U P A 2
H62B H 0.325371 0.557011 0.306348 0.037 Uiso 0.46(2) 1 calc R U P A 2

loop_
_atom_site_aniso_label
_atom_site_aniso_U_11
_atom_site_aniso_U_22
_atom_site_aniso_U_33
_atom_site_aniso_U_23
_atom_site_aniso_U_13
_atom_site_aniso_U_12
Br1A 0.0381(4) 0.0417(4) 0.0497(4) 0.0058(3) -0.0012(3) 0.0173(4)
Br2A 0.0477(5) 0.0446(4) 0.0371(4) -0.0032(3) -0.0084(3) 0.0225(4)
Br3A 0.0438(5) 0.0476(4) 0.0374(4) -0.0047(3) -0.0079(4) 0.0224(4)
O2W 0.064(6) 0.061(4) 0.083(7) -0.001(2) -0.002(5) 0.032(3)
O1W 0.072(5) 0.072(5) 0.072(6) 0.007(2) -0.007(2) 0.037(5)
N1A 0.032(8) 0.065(11) 0.050(9) -0.014(9) -0.023(7) 0.029(9)
N2A 0.036(9) 0.043(8) 0.044(10) -0.006(7) -0.014(7) 0.019(7)
C1A 0.031(9) 0.037(10) 0.091(18) 0.021(14) 0.021(10) 0.001(8)
C2A 0.079(16) 0.044(10) 0.042(9) 0.010(8) -0.003(8) 0.028(12)
C3A 0.088(18) 0.112(19) 0.048(10) -0.033(9) -0.017(9) 0.080(16)
C4A 0.031(8) 0.042(11) 0.089(17) -0.004(14) 0.022(10) 0.021(8)
C5A 0.08(2) 0.054(13) 0.08(2) 0.019(12) -0.005(14) 0.053(15)
C6A 0.036(12) 0.023(10) 0.072(17) -0.001(9) 0.017(9) 0.011(9)
N1B 0.037(9) 0.032(8) 0.023(7) 0.002(6) -0.008(6) 0.006(8)
N2B 0.037(10) 0.044(11) 0.026(8) -0.009(7) -0.008(7) 0.028(10)
C1B 0.035(9) 0.031(9) 0.055(14) 0.019(9) -0.014(9) 0.003(8)
C2B 0.051(15) 0.038(12) 0.039(11) 0.018(10) 0.020(11) 0.019(13)
C3B 0.052(13) 0.064(16) 0.034(10) -0.012(12) 0.012(10) 0.033(13)
C4B 0.040(10) 0.047(11) 0.044(12) -0.021(11) -0.012(8) 0.029(9)
C5B 0.009(11) 0.030(10) 0.025(13) 0.007(9) 0.000(8) -0.001(9)
C6B 0.034(14) 0.034(12) 0.028(13) -0.004(9) -0.012(10) 0.020(11)

loop_
_atom_type_symbol
_atom_type_description
_atom_type_scat_dispersion_real
_atom_type_scat_dispersion_imag
_atom_type_scat_source
Br Br -0.2901 2.4595 'International Tables Vol C Tables 4.2.6.8 and 6.1.1.4'
N N 0.0061 0.0033 'International Tables Vol C Tables 4.2.6.8 and 6.1.1.4'
C C 0.0033 0.0016 'International Tables Vol C Tables 4.2.6.8 and 6.1.1.4'
H H 0.0000 0.0000 'International Tables Vol C Tables 4.2.6.8 and 6.1.1.4'
O O 0.0106 0.0060 'International Tables Vol C Tables 4.2.6.8 and 6.1.1.4'

loop_
_geom_angle_atom_site_label_1
_geom_angle_atom_site_label_2
_geom_angle_atom_site_label_3
_geom_angle
_geom_angle_site_symmetry_1
_geom_angle_site_symmetry_3
_geom_angle_publ_flag
H21W O2W H22W 105(4) . . ?
H21W O2W H23W 107(4) . . ?
H22W O2W H23W 104(4) . . ?
H21W O2W H21W 72(10) . 5_765 ?
H22W O2W H21W 175(8) . 5_765 ?
H23W O2W H21W 81(9) . 5_765 ?
H21W O2W H22W 175(8) . 5_765 ?
H22W O2W H22W 78(7) . 5_765 ?
H23W O2W H22W 68(8) . 5_765 ?
H21W O2W H22W 105(4) 5_765 5_765 ?
H21W O2W H23W 81(9) . 5_765 ?
H22W O2W H23W 68(8) . 5_765 ?
H23W O2W H23W 170(10) . 5_765 ?
H21W O2W H23W 107(4) 5_765 5_765 ?
H22W O2W H23W 104(4) 5_765 5_765 ?
H11W O1W H12W 108(2) . . ?
H11W O1W H13W 108(2) . . ?
H12W O1W H13W 108(2) . . ?
H11W O1W H11W 74(8) . 6_556 ?
H12W O1W H11W 58(6) . 6_556 ?
H13W O1W H11W 165(7) . 6_556 ?
H11W O1W H12W 58(6) . 6_556 ?
H12W O1W H12W 164(6) . 6_556 ?
H13W O1W H12W 85(5) . 6_556 ?
H11W O1W H12W 108(2) 6_556 6_556 ?
H11W O1W H13W 165(7) . 6_556 ?
H12W O1W H13W 85(5) . 6_556 ?
H13W O1W H13W 75(9) . 6_556 ?
H11W O1W H13W 108(2) 6_556 6_556 ?
H12W O1W H13W 108(2) 6_556 6_556 ?
C3A N1A C1A 109.2(13) . . ?
C3A N1A C5A 108.7(17) . . ?
C1A N1A C5A 109.2(15) . . ?
C3A N1A H1A 109.9 . . ?
C1A N1A H1A 109.9 . . ?
C5A N1A H1A 109.9 . . ?
C2A N2A C6A 110.7(18) . . ?
C2A N2A C4A 109.2(13) . . ?
C6A N2A C4A 109.9(16) . . ?
C2A N2A H2A 109.0 . . ?
C6A N2A H2A 109.0 . . ?
C4A N2A H2A 109.0 . . ?
C2A C1A N1A 108.8(12) . . ?
C2A C1A H11A 109.9 . . ?
N1A C1A H11A 109.9 . . ?
C2A C1A H12A 109.9 . . ?
N1A C1A H12A 109.9 . . ?
H11A C1A H12A 108.3 . . ?
N2A C2A C1A 108.1(14) . . ?
N2A C2A H21A 110.1 . . ?
C1A C2A H21A 110.1 . . ?
N2A C2A H22A 110.1 . . ?
C1A C2A H22A 110.1 . . ?
H21A C2A H22A 108.4 . . ?
N1A C3A C4A 104.3(12) . . ?
N1A C3A H31A 110.9 . . ?
C4A C3A H31A 110.9 . . ?
N1A C3A H32A 110.9 . . ?
C4A C3A H32A 110.9 . . ?
H31A C3A H32A 108.9 . . ?
N2A C4A C3A 110.4(12) . . ?
N2A C4A H41A 109.6 . . ?
C3A C4A H41A 109.6 . . ?
N2A C4A H42A 109.6 . . ?
C3A C4A H42A 109.6 . . ?
H41A C4A H42A 108.1 . . ?
C6A C5A N1A 108.0(13) . . ?
C6A C5A H51A 110.1 . . ?
N1A C5A H51A 110.1 . . ?
C6A C5A H51B 110.1 . . ?
N1A C5A H51B 110.1 . . ?
H51A C5A H51B 108.4 . . ?
N2A C6A C5A 107.1(13) . . ?
N2A C6A H61A 110.3 . . ?
C5A C6A H61A 110.3 . . ?
N2A C6A H62A 110.3 . . ?
C5A C6A H62A 110.3 . . ?
H61A C6A H62A 108.6 . . ?
C3B N1B C1B 108.6(14) . . ?
C3B N1B C5B 114.1(15) . . ?
C1B N1B C5B 106.6(14) . . ?
C3B N1B H1B 109.2 . . ?
C1B N1B H1B 109.2 . . ?
C5B N1B H1B 109.2 . . ?
C6B N2B C2B 110.7(18) . . ?
C6B N2B C4B 111.0(18) . . ?
C2B N2B C4B 107.9(14) . . ?
C6B N2B H2B 109.1 . . ?
C2B N2B H2B 109.1 . . ?
C4B N2B H2B 109.1 . . ?
N1B C1B C2B 108.6(14) . . ?
N1B C1B H11B 110.0 . . ?
C2B C1B H11B 110.0 . . ?
N1B C1B H12B 110.0 . . ?
C2B C1B H12B 110.0 . . ?
H11B C1B H12B 108.4 . . ?
N2B C2B C1B 108.1(13) . . ?
N2B C2B H21B 110.1 . . ?
C1B C2B H21B 110.1 . . ?
N2B C2B H22B 110.1 . . ?
C1B C2B H22B 110.1 . . ?
H21B C2B H22B 108.4 . . ?
N1B C3B C4B 106.6(13) . . ?
N1B C3B H31B 110.4 . . ?
C4B C3B H31B 110.4 . . ?
N1B C3B H32B 110.4 . . ?
C4B C3B H32B 110.4 . . ?
H31B C3B H32B 108.6 . . ?
N2B C4B C3B 108.8(15) . . ?
N2B C4B H41B 109.9 . . ?
C3B C4B H41B 109.9 . . ?
N2B C4B H42B 109.9 . . ?
C3B C4B H42B 109.9 . . ?
H41B C4B H42B 108.3 . . ?
C6B C5B N1B 106.5(13) . . ?
C6B C5B H1 110.4 . . ?
N1B C5B H1 110.4 . . ?
C6B C5B H52B 110.4 . . ?
N1B C5B H52B 110.4 . . ?
H1 C5B H52B 108.6 . . ?
N2B C6B C5B 109.5(14) . . ?
N2B C6B H61B 109.8 . . ?
C5B C6B H61B 109.8 . . ?
N2B C6B H62B 109.8 . . ?
C5B C6B H62B 109.8 . . ?
H61B C6B H62B 108.2 . . ?

loop_
_geom_bond_atom_site_label_1
_geom_bond_atom_site_label_2
_geom_bond_distance
_geom_bond_site_symmetry_2
_geom_bond_publ_flag
O2W H21W 0.8201(14) . ?
O2W H22W 0.8201(14) . ?
O2W H23W 0.8201(15) . ?
O2W H21W 0.8201(14) 5_765 ?
O2W H22W 0.8201(14) 5_765 ?
O2W H23W 0.8201(14) 5_765 ?
O1W H11W 0.8201(14) . ?
O1W H12W 0.8201(14) . ?
O1W H13W 0.8201(15) . ?
O1W H11W 0.8201(14) 6_556 ?
O1W H12W 0.8201(14) 6_556 ?
O1W H13W 0.8201(14) 6_556 ?
N1A C3A 1.507(19) . ?
N1A C1A 1.519(19) . ?
N1A C5A 1.537(17) . ?
N1A H1A 0.9800 . ?
N2A C2A 1.461(19) . ?
N2A C6A 1.470(16) . ?
N2A C4A 1.504(19) . ?
N2A H2A 0.9800 . ?
C1A C2A 1.502(19) . ?
C1A H11A 0.9700 . ?
C1A H12A 0.9700 . ?
C2A H21A 0.9700 . ?
C2A H22A 0.9700 . ?
C3A C4A 1.55(2) . ?
C3A H31A 0.9700 . ?
C3A H32A 0.9700 . ?
C4A H41A 0.9700 . ?
C4A H42A 0.9700 . ?
C5A C6A 1.519(17) . ?
C5A H51A 0.9700 . ?
C5A H51B 0.9700 . ?
C6A H61A 0.9700 . ?
C6A H62A 0.9700 . ?
N1B C3B 1.47(2) . ?
N1B C1B 1.519(18) . ?
N1B C5B 1.537(17) . ?
N1B H1B 0.9800 . ?
N2B C6B 1.477(17) . ?
N2B C2B 1.48(2) . ?
N2B C4B 1.494(19) . ?
N2B H2B 0.9800 . ?
C1B C2B 1.52(2) . ?
C1B H11B 0.9700 . ?
C1B H12B 0.9700 . ?
C2B H21B 0.9700 . ?
C2B H22B 0.9700 . ?
C3B C4B 1.56(2) . ?
C3B H31B 0.9700 . ?
C3B H32B 0.9700 . ?
C4B H41B 0.9700 . ?
C4B H42B 0.9700 . ?
C5B C6B 1.511(16) . ?
C5B H1 0.9700 . ?
C5B H52B 0.9700 . ?
C6B H61B 0.9700 . ?
C6B H62B 0.9700 . ?

loop_
_geom_hbond_atom_site_label_D
_geom_hbond_atom_site_label_H
_geom_hbond_atom_site_label_A
_geom_hbond_distance_DH
_geom_hbond_distance_HA
_geom_hbond_distance_DA
_geom_hbond_angle_DHA
_geom_hbond_site_symmetry_A
_geom_hbond_publ_flag
O2W H21W Br1A 0.8201(14) 2.564(16) 3.370(5) 168(6) 5_655 yes
O2W H22W Br2A 0.8201(14) 2.62(2) 3.394(4) 158(6) 4_665 yes
O2W H23W Br3A 0.8201(15) 2.625(16) 3.4303(12) 167(6) 5_765 yes
O1W H11W Br3A 0.8201(14) 2.62(2) 3.411(5) 162(6) 6_556 yes
O1W H12W Br1A 0.8201(14) 2.59(2) 3.3591(9) 156(5) . yes
O1W H13W Br2A 0.8201(15) 2.639(19) 3.439(5) 166(6) 5 yes
N1A^a H1A^a Br2A 0.98 2.39 3.244(13) 145.0 . yes
N2A^a H2A^a Br3A 0.98 2.37 3.240(14) 148.1 . yes
C1A^a H11A^a Br1A 0.97 3.03 3.74(2) 131.1 5 yes
C1A^a H12A^a Br2A 0.97 2.88 3.77(2) 153.5 4 yes
C2A^a H22A^a Br3A 0.97 3.08 3.98(2) 154.4 5_655 yes
C3A^a H31A^a Br3A 0.97 3.04 3.606(15) 118.4 2_654 yes
C3A^a H32A^a Br3A 0.97 3.12 3.95(2) 145.1 5_655 yes
C4A^a H41A^a Br1A 0.97 2.83 3.652(18) 143.3 5_655 yes
C4A^a H42A^a Br2A 0.97 3.04 3.812(18) 137.4 4_665 yes
C5A^a H51A^a Br1A 0.97 2.94 3.90(3) 175.5 2_664 yes
C5A^a H51B^a Br1A 0.97 2.95 3.72(3) 137.9 5 yes
C6A^a H61A^a Br2A 0.97 2.86 3.70(3) 146.2 4_665 yes
C6A^a H62A^a Br1A 0.97 3.00 3.94(3) 164.9 . yes
N1B^b H1B^b Br2A 0.98 2.36 3.249(15) 150.1 . yes
N2B^b H2B^b Br3A 0.98 2.36 3.243(16) 149.0 . yes
C1B^b H12B^b Br2A 0.97 3.07 3.549(16) 112.1 4 yes
C2B^b H21B^b Br1A 0.97 3.06 3.83(2) 137.2 . yes
C2B^b H22B^b Br2A 0.97 2.92 3.78(2) 148.9 3 yes
C3B^b H32B^b Br3A 0.97 2.94 3.770(19) 144.9 2_654 yes
C4B^b H41B^b Br3A 0.97 3.05 3.93(2) 151.2 5_655 yes
C4B^b H42B^b Br1A 0.97 3.03 3.544(18) 114.4 5_655 yes
C5B^b H1^b Br1A 0.97 3.02 3.85(2) 144.5 2_664 yes
C5B^b H52B^b Br1A 0.97 2.76 3.71(2) 169.7 5 yes
C6B^b H61B^b Br2A 0.97 2.96 3.89(4) 161.5 4_665 yes
C6B^b H62B^b Br1A 0.97 2.96 3.79(4) 144.5 . yes

loop_
_geom_torsion_atom_site_label_1
_geom_torsion_atom_site_label_2
_geom_torsion_atom_site_label_3
_geom_torsion_atom_site_label_4
_geom_torsion
_geom_torsion_site_symmetry_1
_geom_torsion_site_symmetry_2
_geom_torsion_site_symmetry_3
_geom_torsion_site_symmetry_4
_geom_torsion_publ_flag
C3A N1A C1A C2A 51(2) . . . . ?
C5A N1A C1A C2A -68(2) . . . . ?
C6A N2A C2A C1A 51(2) . . . . ?
C4A N2A C2A C1A -71(2) . . . . ?
N1A C1A C2A N2A 19(3) . . . . ?
C1A N1A C3A C4A -71(2) . . . . ?
C5A N1A C3A C4A 48(2) . . . . ?
C2A N2A C4A C3A 49(2) . . . . ?
C6A N2A C4A C3A -73(2) . . . . ?
N1A C3A C4A N2A 19(2) . . . . ?
C3A N1A C5A C6A -76(3) . . . . ?
C1A N1A C5A C6A 43(3) . . . . ?
C2A N2A C6A C5A -75(3) . . . . ?
C4A N2A C6A C5A 46(3) . . . . ?
N1A C5A C6A N2A 22(3) . . . . ?
C3B N1B C1B C2B 71(2) . . . . ?
C5B N1B C1B C2B -52(2) . . . . ?
C6B N2B C2B C1B 69(2) . . . . ?
C4B N2B C2B C1B -53(2) . . . . ?
N1B C1B C2B N2B -14(3) . . . . ?
C1B N1B C3B C4B -52(2) . . . . ?
C5B N1B C3B C4B 67(2) . . . . ?
C6B N2B C4B C3B -50(2) . . . . ?
C2B N2B C4B C3B 71(2) . . . . ?
N1B C3B C4B N2B -15(3) . . . . ?
C3B N1B C5B C6B -48(2) . . . . ?
C1B N1B C5B C6B 72(2) . . . . ?
C2B N2B C6B C5B -49(3) . . . . ?
C4B N2B C6B C5B 71(3) . . . . ?
N1B C5B C6B N2B -20(3) . . . . ?
